data_4086297
loop_
_publ_author_name
'Gu, Xiaoxia'
'Zhang, Lijun'
'Zhu, Xiancui'
'Wang, Shaowu'
'Zhou, Shuangliu'
'Wei, Yun'
'Zhang, Guangchao'
'Mu, Xiaolong'
'Huang, Zeming'
'Hong, Dongjing'
'Zhang, Feng'

_publ_section_title
;
 Synthesis of Bis(NHC)-Based CNC-Pincer Rare-Earth-Metal Amido Complexes
 and Their Application for the Hydrophosphination of Heterocumulenes
;
_journal_issue 18
_journal_name_full Organometallics
_journal_page_first 4553
_journal_paper_doi 10.1021/acs.organomet.5b00628
_journal_volume 34
_journal_year 2015
_chemical_formula_sum 'C38 H66 N7 Si4 Yb'
_chemical_formula_weight 906.38
_chemical_name_systematic
; 
 ? 
;
_space_group_IT_number 2
_symmetry_cell_setting triclinic
_symmetry_space_group_name_Hall '-P 1'
_symmetry_space_group_name_H-M 'P -1'
_atom_sites_solution_hydrogens geom
_atom_sites_solution_primary direct
_atom_sites_solution_secondary difmap
_audit_creation_method SHELXL-97
_cell_angle_alpha 77.729(4)
_cell_angle_beta 74.611(4)
_cell_angle_gamma 80.560(5)
_cell_formula_units_Z 2
_cell_length_a 10.929(4)
_cell_length_b 12.244(4)
_cell_length_c 17.881(6)
_cell_measurement_reflns_used 7231
_cell_measurement_temperature 293(2)
_cell_volume 2239.5(13)
_computing_cell_refinement 'Bruker SMART'
_computing_data_collection 'Bruker SMART'
_computing_data_reduction 'Bruker SAINT'
_computing_molecular_graphics 'Bruker SHELXTL'
_computing_publication_material 'Bruker SHELXTL'
_computing_structure_refinement 'SHELXL-97 (Sheldrick, 1997)'
_computing_structure_solution 'SHELXS-97 (Sheldrick, 1990)'
_diffrn_ambient_temperature 293(2)
_diffrn_measured_fraction_theta_full 0.985
_diffrn_measured_fraction_theta_max 0.985
_diffrn_measurement_device_type 'CCD area detector'
_diffrn_measurement_method 'phi and omega scans'
_diffrn_radiation_monochromator graphite
_diffrn_radiation_source 'fine-focus sealed tube'
_diffrn_radiation_type MoK\a
_diffrn_radiation_wavelength 0.71073
_diffrn_reflns_av_R_equivalents 0.0604
_diffrn_reflns_av_sigmaI/netI 0.0869
_diffrn_reflns_limit_h_max 12
_diffrn_reflns_limit_h_min -12
_diffrn_reflns_limit_k_max 13
_diffrn_reflns_limit_k_min -14
_diffrn_reflns_limit_l_max 21
_diffrn_reflns_limit_l_min -21
_diffrn_reflns_number 15569
_diffrn_reflns_theta_full 25.00
_diffrn_reflns_theta_max 25.00
_diffrn_reflns_theta_min 1.71
_exptl_absorpt_coefficient_mu 2.229
_exptl_absorpt_correction_T_max 0.7310
_exptl_absorpt_correction_T_min 0.6518
_exptl_absorpt_correction_type multi-scan
_exptl_crystal_colour yellow
_exptl_crystal_density_diffrn 1.344
_exptl_crystal_density_method 'not measured'
_exptl_crystal_description block
_exptl_crystal_F_000 938
_exptl_crystal_size_max 0.21
_exptl_crystal_size_mid 0.18
_exptl_crystal_size_min 0.15
_refine_diff_density_max 4.864
_refine_diff_density_min -3.425
_refine_diff_density_rms 0.247
_refine_ls_extinction_method none
_refine_ls_goodness_of_fit_ref 1.012
_refine_ls_hydrogen_treatment constr
_refine_ls_matrix_type full
_refine_ls_number_parameters 469
_refine_ls_number_reflns 7754
_refine_ls_number_restraints 0
_refine_ls_restrained_S_all 1.012
_refine_ls_R_factor_all 0.0930
_refine_ls_R_factor_gt 0.0742
_refine_ls_shift/su_max 0.004
_refine_ls_shift/su_mean 0.000
_refine_ls_structure_factor_coef Fsqd
_refine_ls_weighting_details 'calc w=1/[\s^2^(Fo^2^)+(0.1597P)^2^+0.0000P] where P=(Fo^2^+2Fc^2^)/3'
_refine_ls_weighting_scheme calc
_refine_ls_wR_factor_gt 0.1959
_refine_ls_wR_factor_ref 0.2140
_reflns_number_gt 6207
_reflns_number_total 7754
_reflns_threshold_expression >2sigma(I)
_cod_data_source_file om5b00628_si_003.cif
_cod_data_source_block 6
_cod_depositor_comments
;
The following automatic conversions were performed:

'_symmetry_cell_setting' value 'Triclinic' changed to 'triclinic'
according to
/usr/data/users/saulius/crontab/automatic-downloads/current/ACS/lib/dictionaries/cif_core.dic
dictionary named 'cif_core.dic' version 2.4.2 from 2011-04-26.

Automatic conversion script
Id: cif_fix_values 3271 2015-04-21 07:52:19Z andrius 
;
_cod_original_sg_symbol_H-M 'P-1   '
_cod_database_code 4086297

loop_
_symmetry_equiv_pos_as_xyz
'x, y, z'
'-x, -y, -z'

loop_
_atom_site_label
_atom_site_type_symbol
_atom_site_fract_x
_atom_site_fract_y
_atom_site_fract_z
_atom_site_U_iso_or_equiv
_atom_site_adp_type
_atom_site_occupancy
_atom_site_symmetry_multiplicity
_atom_site_calc_flag
_atom_site_refinement_flags
C1 C 0.8143(9) 0.2840(9) 0.3544(6) 0.038(2) Uani 1 1 d .
C2 C 0.9262(9) 0.3292(10) 0.3502(6) 0.047(3) Uani 1 1 d .
H2 H 1.0009 0.3033 0.3165 0.056 Uiso 1 1 calc R
C3 C 0.9339(11) 0.4064(10) 0.3908(8) 0.057(3) Uani 1 1 d .
H3 H 1.0123 0.4313 0.3854 0.068 Uiso 1 1 calc R
C4 C 0.8242(10) 0.4505(10) 0.4419(7) 0.054(3) Uani 1 1 d .
C5 C 0.7126(10) 0.4072(10) 0.4488(7) 0.050(3) Uani 1 1 d .
H5 H 0.6383 0.4348 0.4820 0.060 Uiso 1 1 calc R
C6 C 0.7062(9) 0.3247(9) 0.4087(6) 0.041(2) Uani 1 1 d .
C7 C 0.8278(14) 0.5439(14) 0.4854(11) 0.089(5) Uani 1 1 d .
H7A H 0.8824 0.5973 0.4512 0.134 Uiso 1 1 calc R
H7B H 0.8601 0.5122 0.5312 0.134 Uiso 1 1 calc R
H7C H 0.7431 0.5811 0.5011 0.134 Uiso 1 1 calc R
C8 C 0.8999(8) 0.1145(8) 0.3115(6) 0.034(2) Uani 1 1 d .
C9 C 0.9277(9) 0.0587(10) 0.3836(6) 0.046(3) Uani 1 1 d .
H9 H 0.8920 0.0923 0.4277 0.056 Uiso 1 1 calc R
C10 C 1.0041(10) -0.0423(11) 0.3932(7) 0.057(3) Uani 1 1 d .
H10 H 1.0199 -0.0734 0.4424 0.069 Uiso 1 1 calc R
C11 C 1.0573(10) -0.0975(10) 0.3305(8) 0.057(3) Uani 1 1 d .
C12 C 1.0364(10) -0.0445(10) 0.2569(7) 0.053(3) Uani 1 1 d .
H12 H 1.0726 -0.0795 0.2135 0.064 Uiso 1 1 calc R
C13 C 0.9623(9) 0.0601(9) 0.2469(6) 0.040(2) Uani 1 1 d .
C14 C 1.1341(15) -0.2120(12) 0.3391(10) 0.084(5) Uani 1 1 d .
H14A H 1.2219 -0.2052 0.3123 0.126 Uiso 1 1 calc R
H14B H 1.1010 -0.2618 0.3165 0.126 Uiso 1 1 calc R
H14C H 1.1283 -0.2417 0.3940 0.126 Uiso 1 1 calc R
C15 C 0.5128(10) 0.2622(11) 0.5036(6) 0.052(3) Uani 1 1 d .
H15 H 0.5280 0.2833 0.5471 0.062 Uiso 1 1 calc R
C16 C 0.4130(10) 0.2132(11) 0.5017(6) 0.052(3) Uani 1 1 d .
H16 H 0.3444 0.1944 0.5438 0.062 Uiso 1 1 calc R
C17 C 0.5382(8) 0.2355(8) 0.3774(5) 0.034(2) Uani 1 1 d .
C18 C 0.3431(9) 0.1399(10) 0.4013(7) 0.049(3) Uani 1 1 d .
H18 H 0.3737 0.1388 0.3447 0.059 Uiso 1 1 calc R
C19 C 0.3405(12) 0.0186(11) 0.4456(9) 0.069(4) Uani 1 1 d .
H19A H 0.4250 -0.0209 0.4345 0.104 Uiso 1 1 calc R
H19B H 0.2837 -0.0179 0.4288 0.104 Uiso 1 1 calc R
H19C H 0.3112 0.0184 0.5012 0.104 Uiso 1 1 calc R
C20 C 0.2098(10) 0.2039(11) 0.4162(8) 0.062(3) Uani 1 1 d .
H20A H 0.1750 0.1989 0.4719 0.093 Uiso 1 1 calc R
H20B H 0.1558 0.1717 0.3942 0.093 Uiso 1 1 calc R
H20C H 0.2144 0.2814 0.3918 0.093 Uiso 1 1 calc R
C21 C 1.0526(10) 0.0976(11) 0.1033(7) 0.056(3) Uani 1 1 d .
H21 H 1.1345 0.0623 0.1041 0.067 Uiso 1 1 calc R
C22 C 1.0095(10) 0.1460(11) 0.0398(6) 0.054(3) Uani 1 1 d .
H22 H 1.0551 0.1504 -0.0125 0.065 Uiso 1 1 calc R
C23 C 0.8471(8) 0.1688(8) 0.1455(5) 0.036(2) Uani 1 1 d .
C24 C 0.8019(12) 0.2443(11) 0.0127(6) 0.056(3) Uani 1 1 d .
H24 H 0.7151 0.2568 0.0452 0.067 Uiso 1 1 calc R
C25 C 0.840(2) 0.3556(14) -0.0299(12) 0.112(7) Uani 1 1 d .
H25A H 0.7992 0.4117 0.0018 0.168 Uiso 1 1 calc R
H25B H 0.8135 0.3737 -0.0787 0.168 Uiso 1 1 calc R
H25C H 0.9307 0.3539 -0.0406 0.168 Uiso 1 1 calc R
C26 C 0.7969(18) 0.1743(13) -0.0435(10) 0.089(5) Uani 1 1 d .
H26A H 0.8775 0.1695 -0.0814 0.134 Uiso 1 1 calc R
H26B H 0.7307 0.2075 -0.0702 0.134 Uiso 1 1 calc R
H26C H 0.7792 0.1003 -0.0157 0.134 Uiso 1 1 calc R
C27 C 0.4263(14) -0.0610(13) 0.2454(10) 0.078(4) Uani 1 1 d .
H27A H 0.3538 -0.0129 0.2684 0.117 Uiso 1 1 calc R
H27B H 0.4408 -0.1265 0.2838 0.117 Uiso 1 1 calc R
H27C H 0.4102 -0.0834 0.2009 0.117 Uiso 1 1 calc R
C28 C 0.6829(14) -0.0519(11) 0.1314(8) 0.070(4) Uani 1 1 d .
H28A H 0.6442 -0.0420 0.0878 0.105 Uiso 1 1 calc R
H28B H 0.7006 -0.1308 0.1507 0.105 Uiso 1 1 calc R
H28C H 0.7612 -0.0180 0.1145 0.105 Uiso 1 1 calc R
C29 C 0.6534(11) -0.0260(10) 0.2961(7) 0.053(3) Uani 1 1 d .
H29A H 0.7402 -0.0092 0.2776 0.080 Uiso 1 1 calc R
H29B H 0.6521 -0.1053 0.3156 0.080 Uiso 1 1 calc R
H29C H 0.6098 0.0148 0.3377 0.080 Uiso 1 1 calc R
C30 C 0.4348(15) 0.1352(13) 0.0545(8) 0.074(4) Uani 1 1 d .
H30A H 0.5189 0.1317 0.0203 0.111 Uiso 1 1 calc R
H30B H 0.3739 0.1724 0.0246 0.111 Uiso 1 1 calc R
H30C H 0.4142 0.0604 0.0781 0.111 Uiso 1 1 calc R
C31 C 0.4617(13) 0.3623(11) 0.0804(8) 0.064(3) Uani 1 1 d .
H31A H 0.4760 0.4045 0.1162 0.096 Uiso 1 1 calc R
H31B H 0.3895 0.3989 0.0601 0.096 Uiso 1 1 calc R
H31C H 0.5361 0.3581 0.0376 0.096 Uiso 1 1 calc R
C32 C 0.2569(10) 0.2236(13) 0.1948(9) 0.069(4) Uani 1 1 d .
H32A H 0.2349 0.1489 0.2176 0.103 Uiso 1 1 calc R
H32B H 0.2009 0.2604 0.1614 0.103 Uiso 1 1 calc R
H32C H 0.2479 0.2655 0.2360 0.103 Uiso 1 1 calc R
C33 C 0.9313(10) 0.4180(11) 0.1473(7) 0.054(3) Uani 1 1 d .
H33A H 0.9447 0.3729 0.1960 0.081 Uiso 1 1 calc R
H33B H 1.0011 0.4623 0.1233 0.081 Uiso 1 1 calc R
H33C H 0.9267 0.3699 0.1124 0.081 Uiso 1 1 calc R
C34 C 0.8052(15) 0.6077(12) 0.2297(9) 0.076(4) Uani 1 1 d .
H34A H 0.7446 0.6739 0.2272 0.114 Uiso 1 1 calc R
H34B H 0.8903 0.6289 0.2106 0.114 Uiso 1 1 calc R
H34C H 0.7939 0.5689 0.2832 0.114 Uiso 1 1 calc R
C35 C 0.7690(14) 0.6056(12) 0.0697(7) 0.073(4) Uani 1 1 d .
H35A H 0.7296 0.5687 0.0414 0.110 Uiso 1 1 calc R
H35B H 0.8533 0.6197 0.0393 0.110 Uiso 1 1 calc R
H35C H 0.7187 0.6756 0.0789 0.110 Uiso 1 1 calc R
C36 C 0.4922(13) 0.5775(14) 0.3339(8) 0.077(4) Uani 1 1 d .
H36A H 0.4964 0.5163 0.3771 0.116 Uiso 1 1 calc R
H36B H 0.4126 0.6243 0.3460 0.116 Uiso 1 1 calc R
H36C H 0.5616 0.6212 0.3255 0.116 Uiso 1 1 calc R
C37 C 0.4613(13) 0.6452(11) 0.1675(8) 0.068(4) Uani 1 1 d .
H37A H 0.5208 0.6992 0.1576 0.103 Uiso 1 1 calc R
H37B H 0.3766 0.6790 0.1879 0.103 Uiso 1 1 calc R
H37C H 0.4646 0.6211 0.1192 0.103 Uiso 1 1 calc R
C38 C 0.3662(11) 0.4356(11) 0.2704(9) 0.065(3) Uani 1 1 d .
H38A H 0.3760 0.3874 0.2329 0.097 Uiso 1 1 calc R
H38B H 0.2884 0.4854 0.2715 0.097 Uiso 1 1 calc R
H38C H 0.3632 0.3907 0.3218 0.097 Uiso 1 1 calc R
N1 N 0.8117(7) 0.2082(8) 0.3055(5) 0.041(2) Uani 1 1 d .
N2 N 0.5887(7) 0.2751(7) 0.4276(4) 0.0374(18) Uani 1 1 d .
N3 N 0.4312(7) 0.1958(7) 0.4255(5) 0.0415(19) Uani 1 1 d .
N4 N 0.9513(7) 0.1102(8) 0.1684(5) 0.042(2) Uani 1 1 d .
N5 N 0.8842(8) 0.1883(8) 0.0663(5) 0.050(2) Uani 1 1 d .
N6 N 0.5378(7) 0.1602(8) 0.1903(5) 0.0421(19) Uani 1 1 d .
N7 N 0.6467(8) 0.4432(7) 0.2084(5) 0.0397(18) Uani 1 1 d .
Si1 Si 0.5708(3) 0.0166(3) 0.21234(19) 0.0472(7) Uani 1 1 d .
Si2 Si 0.4295(3) 0.2159(3) 0.13389(18) 0.0476(7) Uani 1 1 d .
Si3 Si 0.7793(3) 0.5129(3) 0.16696(19) 0.0495(7) Uani 1 1 d .
Si4 Si 0.5044(3) 0.5199(3) 0.24164(17) 0.0448(7) Uani 1 1 d .
Yb1 Yb 0.65730(3) 0.25293(3) 0.23635(2) 0.03290(19) Uani 1 1 d .

loop_
_atom_site_aniso_label
_atom_site_aniso_U_11
_atom_site_aniso_U_22
_atom_site_aniso_U_33
_atom_site_aniso_U_23
_atom_site_aniso_U_13
_atom_site_aniso_U_12
C1 0.036(5) 0.045(6) 0.037(5) -0.020(4) -0.013(4) 0.007(4)
C2 0.035(5) 0.056(7) 0.053(6) -0.025(5) -0.013(4) 0.009(5)
C3 0.049(6) 0.059(7) 0.077(8) -0.032(7) -0.031(6) 0.003(5)
C4 0.052(6) 0.057(7) 0.068(7) -0.041(6) -0.028(5) 0.015(5)
C5 0.048(6) 0.059(7) 0.050(6) -0.029(6) -0.022(5) 0.015(5)
C6 0.041(5) 0.048(6) 0.033(5) -0.011(5) -0.010(4) 0.007(4)
C7 0.066(8) 0.099(12) 0.134(14) -0.085(11) -0.043(9) 0.016(8)
C8 0.028(4) 0.037(5) 0.041(5) -0.022(4) -0.006(4) 0.003(4)
C9 0.037(5) 0.060(7) 0.044(5) -0.015(5) -0.012(4) 0.000(5)
C10 0.044(6) 0.065(8) 0.056(7) 0.006(6) -0.016(5) -0.003(5)
C11 0.040(5) 0.049(7) 0.078(8) -0.011(6) -0.010(5) 0.000(5)
C12 0.045(6) 0.046(7) 0.066(7) -0.015(6) -0.011(5) 0.006(5)
C13 0.036(5) 0.037(5) 0.045(5) -0.014(5) -0.005(4) 0.001(4)
C14 0.089(10) 0.055(9) 0.095(11) -0.005(8) -0.024(9) 0.021(7)
C15 0.047(6) 0.079(9) 0.029(5) -0.022(5) -0.008(4) 0.009(6)
C16 0.047(6) 0.064(8) 0.034(5) -0.004(5) -0.003(4) 0.010(5)
C17 0.035(4) 0.037(5) 0.031(4) -0.016(4) -0.007(4) 0.004(4)
C18 0.039(5) 0.057(7) 0.047(6) 0.001(5) -0.008(4) -0.008(5)
C19 0.059(7) 0.051(8) 0.088(10) -0.006(7) -0.009(7) -0.002(6)
C20 0.035(5) 0.067(8) 0.081(9) -0.011(7) -0.017(5) 0.003(5)
C21 0.043(6) 0.070(8) 0.051(7) -0.030(6) 0.004(5) 0.002(5)
C22 0.048(6) 0.070(8) 0.040(6) -0.026(6) 0.006(5) 0.000(5)
C23 0.035(5) 0.041(5) 0.036(5) -0.021(4) -0.002(4) -0.003(4)
C24 0.064(7) 0.064(8) 0.037(5) -0.022(5) -0.009(5) 0.011(6)
C25 0.18(2) 0.064(11) 0.118(15) 0.011(10) -0.093(15) -0.014(11)
C26 0.131(14) 0.072(10) 0.083(10) -0.018(9) -0.062(10) 0.004(10)
C27 0.082(9) 0.069(9) 0.092(10) -0.010(8) -0.027(8) -0.032(8)
C28 0.087(9) 0.054(8) 0.065(8) -0.024(7) -0.013(7) 0.013(7)
C29 0.061(7) 0.040(6) 0.056(7) -0.005(5) -0.020(5) 0.003(5)
C30 0.097(10) 0.079(10) 0.064(8) -0.032(7) -0.047(8) 0.006(8)
C31 0.076(8) 0.057(8) 0.060(7) -0.013(6) -0.023(6) 0.005(6)
C32 0.042(6) 0.084(10) 0.090(10) -0.036(8) -0.015(6) -0.005(6)
C33 0.042(5) 0.062(8) 0.056(7) -0.008(6) -0.006(5) -0.011(5)
C34 0.085(9) 0.062(9) 0.092(10) -0.036(8) -0.017(8) -0.016(7)
C35 0.089(9) 0.066(9) 0.052(7) 0.005(7) -0.007(7) -0.007(7)
C36 0.069(8) 0.096(11) 0.067(8) -0.047(8) -0.013(7) 0.028(8)
C37 0.083(9) 0.057(8) 0.062(8) -0.020(7) -0.024(7) 0.024(7)
C38 0.058(7) 0.059(8) 0.080(9) -0.027(7) -0.011(6) -0.004(6)
N1 0.022(3) 0.059(6) 0.043(4) -0.017(4) -0.009(3) 0.002(3)
N2 0.037(4) 0.046(5) 0.027(4) -0.015(4) -0.005(3) 0.011(3)
N3 0.034(4) 0.046(5) 0.038(4) -0.008(4) -0.003(3) 0.005(4)
N4 0.036(4) 0.047(5) 0.043(5) -0.016(4) -0.007(3) 0.003(4)
N5 0.052(5) 0.056(6) 0.038(4) -0.018(4) -0.003(4) 0.005(4)
N6 0.037(4) 0.053(5) 0.042(4) -0.019(4) -0.012(3) -0.001(4)
N7 0.052(5) 0.029(4) 0.037(4) -0.008(4) -0.013(4) 0.003(4)
Si1 0.0514(16) 0.0430(17) 0.0511(16) -0.0157(14) -0.0143(13) -0.0030(13)
Si2 0.0497(16) 0.0540(19) 0.0473(16) -0.0204(15) -0.0225(13) 0.0038(13)
Si3 0.0544(17) 0.0430(17) 0.0504(17) -0.0092(14) -0.0116(13) -0.0040(13)
Si4 0.0509(16) 0.0433(17) 0.0396(14) -0.0143(13) -0.0129(12) 0.0092(13)
Yb1 0.0322(3) 0.0379(3) 0.0299(2) -0.01327(18) -0.00811(16) 0.00274(16)

loop_
_atom_type_symbol
_atom_type_description
_atom_type_scat_dispersion_real
_atom_type_scat_dispersion_imag
_atom_type_scat_source
C C 0.0033 0.0016 'International Tables Vol C Tables 4.2.6.8 and 6.1.1.4'
H H 0.0000 0.0000 'International Tables Vol C Tables 4.2.6.8 and 6.1.1.4'
N N 0.0061 0.0033 'International Tables Vol C Tables 4.2.6.8 and 6.1.1.4'
Si Si 0.0817 0.0704 'International Tables Vol C Tables 4.2.6.8 and 6.1.1.4'
Yb Yb -0.3850 5.5486 'International Tables Vol C Tables 4.2.6.8 and 6.1.1.4'

loop_
_geom_angle_atom_site_label_1
_geom_angle_atom_site_label_2
_geom_angle_atom_site_label_3
_geom_angle
C2 C1 C6 114.1(9)
C2 C1 N1 121.8(8)
C6 C1 N1 124.1(9)
C2 C1 Yb1 137.6(7)
C6 C1 Yb1 94.6(6)
N1 C1 Yb1 40.2(4)
C3 C2 C1 125.0(10)
C3 C2 H2 117.5
C1 C2 H2 117.5
C2 C3 C4 120.5(11)
C2 C3 H3 119.8
C4 C3 H3 119.8
C5 C4 C3 116.5(10)
C5 C4 C7 121.6(10)
C3 C4 C7 121.9(11)
C6 C5 C4 122.8(10)
C6 C5 H5 118.6
C4 C5 H5 118.6
C5 C6 C1 121.1(10)
C5 C6 N2 118.3(9)
C1 C6 N2 120.5(9)
C4 C7 H7A 109.5
C4 C7 H7B 109.5
H7A C7 H7B 109.5
C4 C7 H7C 109.5
H7A C7 H7C 109.5
H7B C7 H7C 109.5
N1 C8 C9 123.0(9)
N1 C8 C13 122.8(9)
C9 C8 C13 114.0(9)
C10 C9 C8 124.5(10)
C10 C9 H9 117.8
C8 C9 H9 117.8
C11 C10 C9 120.6(11)
C11 C10 H10 119.7
C9 C10 H10 119.7
C10 C11 C12 117.5(11)
C10 C11 C14 122.6(13)
C12 C11 C14 119.8(12)
C11 C12 C13 121.6(11)
C11 C12 H12 119.2
C13 C12 H12 119.2
C12 C13 C8 121.6(10)
C12 C13 N4 117.5(9)
C8 C13 N4 120.9(9)
C11 C14 H14A 109.5
C11 C14 H14B 109.5
H14A C14 H14B 109.5
C11 C14 H14C 109.5
H14A C14 H14C 109.5
H14B C14 H14C 109.5
C16 C15 N2 105.8(9)
C16 C15 H15 127.1
N2 C15 H15 127.1
C15 C16 N3 107.1(9)
C15 C16 H16 126.4
N3 C16 H16 126.4
N3 C17 N2 102.5(8)
N3 C17 Yb1 139.6(7)
N2 C17 Yb1 117.9(6)
N3 C18 C19 109.9(10)
N3 C18 C20 110.5(10)
C19 C18 C20 110.7(9)
N3 C18 H18 108.6
C19 C18 H18 108.6
C20 C18 H18 108.6
C18 C19 H19A 109.5
C18 C19 H19B 109.5
H19A C19 H19B 109.5
C18 C19 H19C 109.5
H19A C19 H19C 109.5
H19B C19 H19C 109.5
C18 C20 H20A 109.5
C18 C20 H20B 109.5
H20A C20 H20B 109.5
C18 C20 H20C 109.5
H20A C20 H20C 109.5
H20B C20 H20C 109.5
C22 C21 N4 106.6(10)
C22 C21 H21 126.7
N4 C21 H21 126.7
C21 C22 N5 106.8(9)
C21 C22 H22 126.6
N5 C22 H22 126.6
N5 C23 N4 104.0(8)
N5 C23 Yb1 130.5(7)
N4 C23 Yb1 124.1(6)
C26 C24 N5 112.5(11)
C26 C24 C25 110.1(12)
N5 C24 C25 112.3(12)
C26 C24 H24 107.2
N5 C24 H24 107.2
C25 C24 H24 107.2
C24 C25 H25A 109.5
C24 C25 H25B 109.5
H25A C25 H25B 109.5
C24 C25 H25C 109.5
H25A C25 H25C 109.5
H25B C25 H25C 109.5
C24 C26 H26A 109.5
C24 C26 H26B 109.5
H26A C26 H26B 109.5
C24 C26 H26C 109.5
H26A C26 H26C 109.5
H26B C26 H26C 109.5
Si1 C27 H27A 109.5
Si1 C27 H27B 109.5
H27A C27 H27B 109.5
Si1 C27 H27C 109.5
H27A C27 H27C 109.5
H27B C27 H27C 109.5
Si1 C28 H28A 109.5
Si1 C28 H28B 109.5
H28A C28 H28B 109.5
Si1 C28 H28C 109.5
H28A C28 H28C 109.5
H28B C28 H28C 109.5
Si1 C29 H29A 109.5
Si1 C29 H29B 109.5
H29A C29 H29B 109.5
Si1 C29 H29C 109.5
H29A C29 H29C 109.5
H29B C29 H29C 109.5
Si2 C30 H30A 109.5
Si2 C30 H30B 109.5
H30A C30 H30B 109.5
Si2 C30 H30C 109.5
H30A C30 H30C 109.5
H30B C30 H30C 109.5
Si2 C31 H31A 109.5
Si2 C31 H31B 109.5
H31A C31 H31B 109.5
Si2 C31 H31C 109.5
H31A C31 H31C 109.5
H31B C31 H31C 109.5
Si2 C32 H32A 109.5
Si2 C32 H32B 109.5
H32A C32 H32B 109.5
Si2 C32 H32C 109.5
H32A C32 H32C 109.5
H32B C32 H32C 109.5
Si3 C33 H33A 109.5
Si3 C33 H33B 109.5
H33A C33 H33B 109.5
Si3 C33 H33C 109.5
H33A C33 H33C 109.5
H33B C33 H33C 109.5
Si3 C34 H34A 109.5
Si3 C34 H34B 109.5
H34A C34 H34B 109.5
Si3 C34 H34C 109.5
H34A C34 H34C 109.5
H34B C34 H34C 109.5
Si3 C35 H35A 109.5
Si3 C35 H35B 109.5
H35A C35 H35B 109.5
Si3 C35 H35C 109.5
H35A C35 H35C 109.5
H35B C35 H35C 109.5
Si4 C36 H36A 109.5
Si4 C36 H36B 109.5
H36A C36 H36B 109.5
Si4 C36 H36C 109.5
H36A C36 H36C 109.5
H36B C36 H36C 109.5
Si4 C37 H37A 109.5
Si4 C37 H37B 109.5
H37A C37 H37B 109.5
Si4 C37 H37C 109.5
H37A C37 H37C 109.5
H37B C37 H37C 109.5
Si4 C38 H38A 109.5
Si4 C38 H38B 109.5
H38A C38 H38B 109.5
Si4 C38 H38C 109.5
H38A C38 H38C 109.5
H38B C38 H38C 109.5
C8 N1 C1 113.3(8)
C8 N1 Yb1 130.4(7)
C1 N1 Yb1 116.2(6)
C17 N2 C15 112.3(9)
C17 N2 C6 127.2(7)
C15 N2 C6 120.5(9)
C17 N3 C16 112.3(9)
C17 N3 C18 124.9(8)
C16 N3 C18 122.9(9)
C23 N4 C21 110.8(9)
C23 N4 C13 127.8(8)
C21 N4 C13 121.3(9)
C23 N5 C22 111.9(9)
C23 N5 C24 125.3(9)
C22 N5 C24 122.8(9)
Si1 N6 Si2 118.9(5)
Si1 N6 Yb1 112.8(4)
Si2 N6 Yb1 128.2(5)
Si4 N7 Si3 118.4(5)
Si4 N7 Yb1 118.4(4)
Si3 N7 Yb1 122.7(4)
N6 Si1 C27 114.3(6)
N6 Si1 C29 111.3(5)
C27 Si1 C29 104.8(6)
N6 Si1 C28 115.8(5)
C27 Si1 C28 106.2(7)
C29 Si1 C28 103.3(6)
N6 Si1 Yb1 38.8(3)
C27 Si1 Yb1 138.1(5)
C29 Si1 Yb1 74.4(4)
C28 Si1 Yb1 114.8(5)
N6 Si2 C30 114.2(6)
N6 Si2 C31 110.7(5)
C30 Si2 C31 105.1(7)
N6 Si2 C32 112.7(5)
C30 Si2 C32 105.7(7)
C31 Si2 C32 107.9(6)
N6 Si2 Yb1 29.7(3)
C30 Si2 Yb1 134.6(5)
C31 Si2 Yb1 82.9(4)
C32 Si2 Yb1 114.2(4)
N7 Si3 C33 113.8(5)
N7 Si3 C34 113.5(6)
C33 Si3 C34 105.1(6)
N7 Si3 C35 111.9(6)
C33 Si3 C35 106.2(6)
C34 Si3 C35 105.7(7)
N7 Si3 Yb1 33.0(3)
C33 Si3 Yb1 80.9(4)
C34 Si3 Yb1 125.8(5)
C35 Si3 Yb1 124.7(5)
N7 Si4 C38 112.8(5)
N7 Si4 C37 114.2(5)
C38 Si4 C37 105.3(7)
N7 Si4 C36 115.0(5)
C38 Si4 C36 103.0(7)
C37 Si4 C36 105.4(7)
N7 Si4 Yb1 35.6(3)
C38 Si4 Yb1 78.7(4)
C37 Si4 Yb1 136.5(4)
C36 Si4 Yb1 116.0(5)
N7 Yb1 N6 121.0(3)
N7 Yb1 N1 101.5(3)
N6 Yb1 N1 137.4(3)
N7 Yb1 C17 97.5(3)
N6 Yb1 C17 100.3(3)
N1 Yb1 C17 75.2(3)
N7 Yb1 C23 110.0(3)
N6 Yb1 C23 86.8(3)
N1 Yb1 C23 75.2(3)
C17 Yb1 C23 142.8(3)
N7 Yb1 C1 82.1(3)
N6 Yb1 C1 154.9(3)
N1 Yb1 C1 23.6(3)
C17 Yb1 C1 64.5(3)
C23 Yb1 C1 94.3(3)
N7 Yb1 Si1 149.3(2)
N6 Yb1 Si1 28.4(2)
N1 Yb1 Si1 109.0(2)
C17 Yb1 Si1 94.1(2)
C23 Yb1 Si1 75.0(2)
C1 Yb1 Si1 128.5(2)
N7 Yb1 Si4 26.0(2)
N6 Yb1 Si4 106.9(2)
N1 Yb1 Si4 113.4(2)
C17 Yb1 Si4 78.7(2)
C23 Yb1 Si4 134.3(2)
C1 Yb1 Si4 90.15(19)
Si1 Yb1 Si4 133.27(8)
N7 Yb1 Si3 24.3(2)
N6 Yb1 Si3 132.7(2)
N1 Yb1 Si3 85.7(2)
C17 Yb1 Si3 111.4(2)
C23 Yb1 Si3 88.2(2)
C1 Yb1 Si3 72.3(2)
Si1 Yb1 Si3 153.35(8)
Si4 Yb1 Si3 50.21(8)
N7 Yb1 Si2 98.9(2)
N6 Yb1 Si2 22.1(2)
N1 Yb1 Si2 159.4(2)
C17 Yb1 Si2 104.8(2)
C23 Yb1 Si2 95.3(2)
C1 Yb1 Si2 169.30(18)
Si1 Yb1 Si2 50.47(8)
Si4 Yb1 Si2 86.44(8)
Si3 Yb1 Si2 112.59(8)

loop_
_geom_bond_atom_site_label_1
_geom_bond_atom_site_label_2
_geom_bond_distance
C1 C2 1.401(14)
C1 C6 1.411(13)
C1 N1 1.412(13)
C1 Yb1 3.166(9)
C2 C3 1.334(16)
C2 H2 0.9300
C3 C4 1.406(16)
C3 H3 0.9300
C4 C5 1.374(16)
C4 C7 1.524(16)
C5 C6 1.377(15)
C5 H5 0.9300
C6 N2 1.438(13)
C7 H7A 0.9600
C7 H7B 0.9600
C7 H7C 0.9600
C8 N1 1.377(12)
C8 C9 1.409(14)
C8 C13 1.415(13)
C9 C10 1.380(16)
C9 H9 0.9300
C10 C11 1.377(18)
C10 H10 0.9300
C11 C12 1.398(17)
C11 C14 1.511(17)
C12 C13 1.403(15)
C12 H12 0.9300
C13 N4 1.436(13)
C14 H14A 0.9600
C14 H14B 0.9600
C14 H14C 0.9600
C15 C16 1.340(17)
C15 N2 1.384(12)
C15 H15 0.9300
C16 N3 1.382(14)
C16 H16 0.9300
C17 N3 1.349(12)
C17 N2 1.372(12)
C17 Yb1 2.493(9)
C18 N3 1.464(14)
C18 C19 1.527(17)
C18 C20 1.522(15)
C18 H18 0.9800
C19 H19A 0.9600
C19 H19B 0.9600
C19 H19C 0.9600
C20 H20A 0.9600
C20 H20B 0.9600
C20 H20C 0.9600
C21 C22 1.331(17)
C21 N4 1.393(13)
C21 H21 0.9300
C22 N5 1.376(14)
C22 H22 0.9300
C23 N5 1.344(12)
C23 N4 1.354(13)
C23 Yb1 2.495(9)
C24 C26 1.469(18)
C24 N5 1.475(15)
C24 C25 1.48(2)
C24 H24 0.9800
C25 H25A 0.9600
C25 H25B 0.9600
C25 H25C 0.9600
C26 H26A 0.9600
C26 H26B 0.9600
C26 H26C 0.9600
C27 Si1 1.872(13)
C27 H27A 0.9600
C27 H27B 0.9600
C27 H27C 0.9600
C28 Si1 1.881(13)
C28 H28A 0.9600
C28 H28B 0.9600
C28 H28C 0.9600
C29 Si1 1.886(12)
C29 H29A 0.9600
C29 H29B 0.9600
C29 H29C 0.9600
C30 Si2 1.879(13)
C30 H30A 0.9600
C30 H30B 0.9600
C30 H30C 0.9600
C31 Si2 1.884(13)
C31 H31A 0.9600
C31 H31B 0.9600
C31 H31C 0.9600
C32 Si2 1.911(12)
C32 H32A 0.9600
C32 H32B 0.9600
C32 H32C 0.9600
C33 Si3 1.861(12)
C33 H33A 0.9600
C33 H33B 0.9600
C33 H33C 0.9600
C34 Si3 1.875(14)
C34 H34A 0.9600
C34 H34B 0.9600
C34 H34C 0.9600
C35 Si3 1.883(13)
C35 H35A 0.9600
C35 H35B 0.9600
C35 H35C 0.9600
C36 Si4 1.893(14)
C36 H36A 0.9600
C36 H36B 0.9600
C36 H36C 0.9600
C37 Si4 1.888(13)
C37 H37A 0.9600
C37 H37B 0.9600
C37 H37C 0.9600
C38 Si4 1.866(12)
C38 H38A 0.9600
C38 H38B 0.9600
C38 H38C 0.9600
N1 Yb1 2.279(8)
N6 Si1 1.718(10)
N6 Si2 1.720(9)
N6 Yb1 2.265(8)
N7 Si4 1.710(8)
N7 Si3 1.716(9)
N7 Yb1 2.267(8)
Si1 Yb1 3.330(3)
Si2 Yb1 3.592(3)
Si3 Yb1 3.504(3)
Si4 Yb1 3.427(3)

loop_
_geom_torsion_atom_site_label_1
_geom_torsion_atom_site_label_2
_geom_torsion_atom_site_label_3
_geom_torsion_atom_site_label_4
_geom_torsion
C6 C1 C2 C3 -2.0(17)
N1 C1 C2 C3 175.5(11)
Yb1 C1 C2 C3 126.3(12)
C1 C2 C3 C4 -1(2)
C2 C3 C4 C5 2.0(19)
C2 C3 C4 C7 -176.2(14)
C3 C4 C5 C6 0.2(18)
C7 C4 C5 C6 178.4(13)
C4 C5 C6 C1 -3.5(17)
C4 C5 C6 N2 172.2(10)
C2 C1 C6 C5 4.2(15)
N1 C1 C6 C5 -173.3(10)
Yb1 C1 C6 C5 -143.8(9)
C2 C1 C6 N2 -171.5(9)
N1 C1 C6 N2 11.1(15)
Yb1 C1 C6 N2 40.6(9)
N1 C8 C9 C10 172.2(10)
C13 C8 C9 C10 -2.5(15)
C8 C9 C10 C11 -1.5(17)
C9 C10 C11 C12 3.3(17)
C9 C10 C11 C14 -175.7(12)
C10 C11 C12 C13 -1.1(17)
C14 C11 C12 C13 177.9(11)
C11 C12 C13 C8 -3.1(16)
C11 C12 C13 N4 177.1(10)
N1 C8 C13 C12 -170.0(9)
C9 C8 C13 C12 4.7(14)
N1 C8 C13 N4 9.7(14)
C9 C8 C13 N4 -175.6(9)
N2 C15 C16 N3 0.9(13)
N4 C21 C22 N5 0.7(14)
C9 C8 N1 C1 39.5(12)
C13 C8 N1 C1 -146.3(9)
C9 C8 N1 Yb1 -136.1(8)
C13 C8 N1 Yb1 38.2(13)
C2 C1 N1 C8 56.0(13)
C6 C1 N1 C8 -126.8(10)
Yb1 C1 N1 C8 -176.2(10)
C2 C1 N1 Yb1 -127.8(9)
C6 C1 N1 Yb1 49.5(12)
N3 C17 N2 C15 -1.5(11)
Yb1 C17 N2 C15 179.0(7)
N3 C17 N2 C6 178.2(9)
Yb1 C17 N2 C6 -1.4(12)
C16 C15 N2 C17 0.3(13)
C16 C15 N2 C6 -179.3(9)
C5 C6 N2 C17 147.4(10)
C1 C6 N2 C17 -36.9(14)
C5 C6 N2 C15 -33.0(14)
C1 C6 N2 C15 142.7(10)
N2 C17 N3 C16 2.1(11)
Yb1 C17 N3 C16 -178.6(8)
N2 C17 N3 C18 -177.7(9)
Yb1 C17 N3 C18 1.7(16)
C15 C16 N3 C17 -2.0(13)
C15 C16 N3 C18 177.8(10)
C19 C18 N3 C17 116.8(11)
C20 C18 N3 C17 -120.8(11)
C19 C18 N3 C16 -62.9(13)
C20 C18 N3 C16 59.5(13)
N5 C23 N4 C21 2.1(12)
Yb1 C23 N4 C21 -165.5(7)
N5 C23 N4 C13 -174.9(10)
Yb1 C23 N4 C13 17.5(14)
C22 C21 N4 C23 -1.8(14)
C22 C21 N4 C13 175.4(10)
C12 C13 N4 C23 141.8(11)
C8 C13 N4 C23 -37.9(15)
C12 C13 N4 C21 -34.9(14)
C8 C13 N4 C21 145.4(10)
N4 C23 N5 C22 -1.6(12)
Yb1 C23 N5 C22 164.8(8)
N4 C23 N5 C24 176.3(10)
Yb1 C23 N5 C24 -17.3(16)
C21 C22 N5 C23 0.6(14)
C21 C22 N5 C24 -177.4(11)
C26 C24 N5 C23 -123.4(13)
C25 C24 N5 C23 111.7(15)
C26 C24 N5 C22 54.4(17)
C25 C24 N5 C22 -70.5(16)
Si2 N6 Si1 C27 -45.5(8)
Yb1 N6 Si1 C27 137.9(6)
Si2 N6 Si1 C29 -164.1(5)
Yb1 N6 Si1 C29 19.3(6)
Si2 N6 Si1 C28 78.4(7)
Yb1 N6 Si1 C28 -98.2(6)
Si2 N6 Si1 Yb1 176.6(8)
Si1 N6 Si2 C30 -36.1(8)
Yb1 N6 Si2 C30 139.9(7)
Si1 N6 Si2 C31 -154.4(6)
Yb1 N6 Si2 C31 21.6(7)
Si1 N6 Si2 C32 84.5(7)
Yb1 N6 Si2 C32 -99.4(7)
Si1 N6 Si2 Yb1 -176.0(9)
Si4 N7 Si3 C33 171.2(6)
Yb1 N7 Si3 C33 0.1(7)
Si4 N7 Si3 C34 51.1(8)
Yb1 N7 Si3 C34 -120.1(7)
Si4 N7 Si3 C35 -68.4(8)
Yb1 N7 Si3 C35 120.5(6)
Si4 N7 Si3 Yb1 171.2(9)
Si3 N7 Si4 C38 171.1(6)
Yb1 N7 Si4 C38 -17.3(7)
Si3 N7 Si4 C37 50.9(8)
Yb1 N7 Si4 C37 -137.5(6)
Si3 N7 Si4 C36 -71.2(8)
Yb1 N7 Si4 C36 100.4(7)
Si3 N7 Si4 Yb1 -171.5(9)
Si4 N7 Yb1 N6 62.7(6)
Si3 N7 Yb1 N6 -126.2(5)
Si4 N7 Yb1 N1 -120.5(5)
Si3 N7 Yb1 N1 50.7(5)
Si4 N7 Yb1 C17 -44.1(5)
Si3 N7 Yb1 C17 127.1(5)
Si4 N7 Yb1 C23 161.3(4)
Si3 N7 Yb1 C23 -27.5(6)
Si4 N7 Yb1 C1 -106.9(5)
Si3 N7 Yb1 C1 64.2(5)
Si4 N7 Yb1 Si1 67.2(7)
Si3 N7 Yb1 Si1 -121.7(4)
Si3 N7 Yb1 Si4 171.2(9)
Si4 N7 Yb1 Si3 -171.2(9)
Si4 N7 Yb1 Si2 62.3(5)
Si3 N7 Yb1 Si2 -126.6(5)
Si1 N6 Yb1 N7 175.2(4)
Si2 N6 Yb1 N7 -1.1(7)
Si1 N6 Yb1 N1 -0.3(7)
Si2 N6 Yb1 N1 -176.5(4)
Si1 N6 Yb1 C17 -79.6(4)
Si2 N6 Yb1 C17 104.2(5)
Si1 N6 Yb1 C23 63.7(5)
Si2 N6 Yb1 C23 -112.6(6)
Si1 N6 Yb1 C1 -29.7(9)
Si2 N6 Yb1 C1 154.0(5)
Si2 N6 Yb1 Si1 -176.2(9)
Si1 N6 Yb1 Si4 -160.8(3)
Si2 N6 Yb1 Si4 23.0(6)
Si1 N6 Yb1 Si3 148.2(3)
Si2 N6 Yb1 Si3 -28.0(7)
Si1 N6 Yb1 Si2 176.2(9)
C8 N1 Yb1 N7 -149.2(8)
C1 N1 Yb1 N7 35.3(7)
C8 N1 Yb1 N6 26.8(10)
C1 N1 Yb1 N6 -148.7(6)
C8 N1 Yb1 C17 116.0(8)
C1 N1 Yb1 C17 -59.5(7)
C8 N1 Yb1 C23 -41.3(8)
C1 N1 Yb1 C23 143.2(7)
C8 N1 Yb1 C1 175.5(13)
C8 N1 Yb1 Si1 26.7(8)
C1 N1 Yb1 Si1 -148.8(6)
C8 N1 Yb1 Si4 -173.6(7)
C1 N1 Yb1 Si4 11.0(7)
C8 N1 Yb1 Si3 -130.6(8)
C1 N1 Yb1 Si3 53.9(6)
C8 N1 Yb1 Si2 23.1(12)
C1 N1 Yb1 Si2 -152.4(6)
N3 C17 Yb1 N7 119.1(10)
N2 C17 Yb1 N7 -61.5(7)
N3 C17 Yb1 N6 -4.4(11)
N2 C17 Yb1 N6 174.9(7)
N3 C17 Yb1 N1 -140.9(11)
N2 C17 Yb1 N1 38.4(7)
N3 C17 Yb1 C23 -102.8(11)
N2 C17 Yb1 C23 76.6(9)
N3 C17 Yb1 C1 -163.4(11)
N2 C17 Yb1 C1 15.9(6)
N3 C17 Yb1 Si1 -32.4(10)
N2 C17 Yb1 Si1 147.0(7)
N3 C17 Yb1 Si4 101.0(10)
N2 C17 Yb1 Si4 -79.7(7)
N3 C17 Yb1 Si3 139.8(10)
N2 C17 Yb1 Si3 -40.9(7)
N3 C17 Yb1 Si2 17.8(11)
N2 C17 Yb1 Si2 -162.9(6)
N5 C23 Yb1 N7 -53.0(10)
N4 C23 Yb1 N7 111.0(8)
N5 C23 Yb1 N6 69.0(9)
N4 C23 Yb1 N6 -127.0(8)
N5 C23 Yb1 N1 -150.0(10)
N4 C23 Yb1 N1 14.0(8)
N5 C23 Yb1 C17 171.8(8)
N4 C23 Yb1 C17 -24.2(11)
N5 C23 Yb1 C1 -136.1(9)
N4 C23 Yb1 C1 27.9(8)
N5 C23 Yb1 Si1 95.1(9)
N4 C23 Yb1 Si1 -100.8(8)
N5 C23 Yb1 Si4 -41.7(11)
N4 C23 Yb1 Si4 122.3(7)
N5 C23 Yb1 Si3 -64.0(9)
N4 C23 Yb1 Si3 100.0(8)
N5 C23 Yb1 Si2 48.5(9)
N4 C23 Yb1 Si2 -147.4(8)
C2 C1 Yb1 N7 -60.0(10)
C6 C1 Yb1 N7 74.0(7)
N1 C1 Yb1 N7 -145.1(7)
C2 C1 Yb1 N6 141.4(10)
C6 C1 Yb1 N6 -84.6(9)
N1 C1 Yb1 N6 56.2(10)
C2 C1 Yb1 N1 85.1(11)
C6 C1 Yb1 N1 -140.9(11)
C2 C1 Yb1 C17 -162.2(11)
C6 C1 Yb1 C17 -28.2(6)
N1 C1 Yb1 C17 112.6(7)
C2 C1 Yb1 C23 49.6(11)
C6 C1 Yb1 C23 -176.3(7)
N1 C1 Yb1 C23 -35.5(7)
C2 C1 Yb1 Si1 123.8(10)
C6 C1 Yb1 Si1 -102.2(6)
N1 C1 Yb1 Si1 38.7(7)
C2 C1 Yb1 Si4 -84.8(10)
C6 C1 Yb1 Si4 49.2(6)
N1 C1 Yb1 Si4 -170.0(7)
C2 C1 Yb1 Si3 -37.1(10)
C6 C1 Yb1 Si3 96.9(6)
N1 C1 Yb1 Si3 -122.2(7)
C2 C1 Yb1 Si2 -156.1(8)
C6 C1 Yb1 Si2 -22.1(15)
N1 C1 Yb1 Si2 118.7(10)
N6 Si1 Yb1 N7 -8.1(6)
C27 Si1 Yb1 N7 -74.4(9)
C29 Si1 Yb1 N7 -169.5(5)
C28 Si1 Yb1 N7 92.8(6)
C27 Si1 Yb1 N6 -66.3(9)
C29 Si1 Yb1 N6 -161.3(6)
C28 Si1 Yb1 N6 100.9(7)
N6 Si1 Yb1 N1 179.8(5)
C27 Si1 Yb1 N1 113.5(8)
C29 Si1 Yb1 N1 18.5(4)
C28 Si1 Yb1 N1 -79.3(5)
N6 Si1 Yb1 C17 104.0(5)
C27 Si1 Yb1 C17 37.7(8)
C29 Si1 Yb1 C17 -57.3(4)
C28 Si1 Yb1 C17 -155.1(5)
N6 Si1 Yb1 C23 -112.1(5)
C27 Si1 Yb1 C23 -178.4(8)
C29 Si1 Yb1 C23 86.6(4)
C28 Si1 Yb1 C23 -11.2(5)
N6 Si1 Yb1 C1 164.4(5)
C27 Si1 Yb1 C1 98.2(8)
C29 Si1 Yb1 C1 3.1(4)
C28 Si1 Yb1 C1 -94.6(5)
N6 Si1 Yb1 Si4 25.6(5)
C27 Si1 Yb1 Si4 -40.7(8)
C29 Si1 Yb1 Si4 -135.7(4)
C28 Si1 Yb1 Si4 126.5(5)
N6 Si1 Yb1 Si3 -59.6(5)
C27 Si1 Yb1 Si3 -125.9(8)
C29 Si1 Yb1 Si3 139.1(4)
C28 Si1 Yb1 Si3 41.4(5)
N6 Si1 Yb1 Si2 -1.8(4)
C27 Si1 Yb1 Si2 -68.1(8)
C29 Si1 Yb1 Si2 -163.2(4)
C28 Si1 Yb1 Si2 99.1(5)
C38 Si4 Yb1 N7 163.7(7)
C37 Si4 Yb1 N7 63.4(8)
C36 Si4 Yb1 N7 -97.2(7)
N7 Si4 Yb1 N6 -127.3(5)
C38 Si4 Yb1 N6 36.5(5)
C37 Si4 Yb1 N6 -63.9(7)
C36 Si4 Yb1 N6 135.5(6)
N7 Si4 Yb1 N1 67.0(5)
C38 Si4 Yb1 N1 -129.3(5)
C37 Si4 Yb1 N1 130.3(7)
C36 Si4 Yb1 N1 -30.2(6)
N7 Si4 Yb1 C17 135.3(5)
C38 Si4 Yb1 C17 -61.0(5)
C37 Si4 Yb1 C17 -161.3(7)
C36 Si4 Yb1 C17 38.1(6)
N7 Si4 Yb1 C23 -24.9(6)
C38 Si4 Yb1 C23 138.9(6)
C37 Si4 Yb1 C23 38.5(8)
C36 Si4 Yb1 C23 -122.1(6)
N7 Si4 Yb1 C1 71.3(5)
C38 Si4 Yb1 C1 -124.9(5)
C37 Si4 Yb1 C1 134.7(7)
C36 Si4 Yb1 C1 -25.9(6)
N7 Si4 Yb1 Si1 -139.7(5)
C38 Si4 Yb1 Si1 24.0(5)
C37 Si4 Yb1 Si1 -76.3(7)
C36 Si4 Yb1 Si1 123.1(6)
N7 Si4 Yb1 Si3 4.7(5)
C38 Si4 Yb1 Si3 168.5(5)
C37 Si4 Yb1 Si3 68.1(7)
C36 Si4 Yb1 Si3 -92.5(6)
N7 Si4 Yb1 Si2 -118.8(5)
C38 Si4 Yb1 Si2 44.9(5)
C37 Si4 Yb1 Si2 -55.4(7)
C36 Si4 Yb1 Si2 144.0(6)
C33 Si3 Yb1 N7 -179.9(7)
C34 Si3 Yb1 N7 78.0(8)
C35 Si3 Yb1 N7 -76.5(8)
N7 Si3 Yb1 N6 70.3(6)
C33 Si3 Yb1 N6 -109.7(5)
C34 Si3 Yb1 N6 148.3(7)
C35 Si3 Yb1 N6 -6.3(6)
N7 Si3 Yb1 N1 -130.5(6)
C33 Si3 Yb1 N1 49.6(4)
C34 Si3 Yb1 N1 -52.5(6)
C35 Si3 Yb1 N1 153.0(6)
N7 Si3 Yb1 C17 -58.2(6)
C33 Si3 Yb1 C17 121.9(5)
C34 Si3 Yb1 C17 19.8(7)
C35 Si3 Yb1 C17 -134.7(6)
N7 Si3 Yb1 C23 154.3(6)
C33 Si3 Yb1 C23 -25.7(5)
C34 Si3 Yb1 C23 -127.7(7)
C35 Si3 Yb1 C23 77.7(6)
N7 Si3 Yb1 C1 -110.6(5)
C33 Si3 Yb1 C1 69.4(4)
C34 Si3 Yb1 C1 -32.6(6)
C35 Si3 Yb1 C1 172.8(6)
N7 Si3 Yb1 Si1 104.2(5)
C33 Si3 Yb1 Si1 -75.8(4)
C34 Si3 Yb1 Si1 -177.8(6)
C35 Si3 Yb1 Si1 27.6(6)
N7 Si3 Yb1 Si4 -5.0(5)
C33 Si3 Yb1 Si4 175.0(4)
C34 Si3 Yb1 Si4 73.0(6)
C35 Si3 Yb1 Si4 -81.6(6)
N7 Si3 Yb1 Si2 59.2(5)
C33 Si3 Yb1 Si2 -120.7(4)
C34 Si3 Yb1 Si2 137.3(6)
C35 Si3 Yb1 Si2 -17.3(6)
N6 Si2 Yb1 N7 179.1(6)
C30 Si2 Yb1 N7 123.5(7)
C31 Si2 Yb1 N7 19.4(5)
C32 Si2 Yb1 N7 -87.1(6)
C30 Si2 Yb1 N6 -55.6(9)
C31 Si2 Yb1 N6 -159.7(7)
C32 Si2 Yb1 N6 93.8(8)
N6 Si2 Yb1 N1 6.7(8)
C30 Si2 Yb1 N1 -48.8(9)
C31 Si2 Yb1 N1 -153.0(7)
C32 Si2 Yb1 N1 100.5(7)
N6 Si2 Yb1 C17 -80.7(6)
C30 Si2 Yb1 C17 -136.2(7)
C31 Si2 Yb1 C17 119.6(5)
C32 Si2 Yb1 C17 13.1(6)
N6 Si2 Yb1 C23 67.8(6)
C30 Si2 Yb1 C23 12.3(8)
C31 Si2 Yb1 C23 -91.9(5)
C32 Si2 Yb1 C23 161.6(6)
N6 Si2 Yb1 C1 -86.4(12)
C30 Si2 Yb1 C1 -141.9(12)
C31 Si2 Yb1 C1 113.9(11)
C32 Si2 Yb1 C1 7.4(12)
N6 Si2 Yb1 Si1 2.3(5)
C30 Si2 Yb1 Si1 -53.2(7)
C31 Si2 Yb1 Si1 -157.4(4)
C32 Si2 Yb1 Si1 96.1(5)
N6 Si2 Yb1 Si4 -158.0(5)
C30 Si2 Yb1 Si4 146.4(7)
C31 Si2 Yb1 Si4 42.3(4)
C32 Si2 Yb1 Si4 -64.2(5)
N6 Si2 Yb1 Si3 158.1(5)
C30 Si2 Yb1 Si3 102.5(7)
C31 Si2 Yb1 Si3 -1.6(4)
C32 Si2 Yb1 Si3 -108.1(5)
